data_2017116
loop_
_publ_author_name
'Meng, Xiang-Gao'
'Cheng, Cui-Xia'
'Yan, Gang'

_publ_section_title
;
 A two-dimensional network in the molecular salt 2-methylimidazolium
 hydrogen glutarate, and three-dimensional networks in the salts
 2-methylimidazolium hydrogen succinate and 2-methylimidazolium
 hydrogen adipate monohydrate
;
_journal_coeditor_code SK3296
_journal_issue 5
_journal_name_full 'Acta Crystallographica Section C'
_journal_page_first o217
_journal_page_last o221
_journal_paper_doi 10.1107/S0108270109012530
_journal_volume 65
_journal_year 2009
_chemical_formula_moiety 'C4 H7 N2 + , C5 H7 O4 -'
_chemical_formula_sum 'C9 H14 N2 O4'
_chemical_formula_weight 214.22
_chemical_name_systematic
;
2-methylimidazolium hydrogen glutarate]
;
_space_group_IT_number 2
_symmetry_cell_setting triclinic
_symmetry_space_group_name_Hall '-P 1'
_symmetry_space_group_name_H-M 'P -1'
_atom_sites_solution_hydrogens geom
_atom_sites_solution_primary direct
_atom_sites_solution_secondary difmap
_audit_creation_method SHELXL97
_cell_angle_alpha 77.910(3)
_cell_angle_beta 82.342(3)
_cell_angle_gamma 82.971(3)
_cell_formula_units_Z 2
_cell_length_a 5.4433(10)
_cell_length_b 8.3842(16)
_cell_length_c 12.598(2)
_cell_measurement_reflns_used 2213
_cell_measurement_temperature 295(2)
_cell_measurement_theta_max 27.18
_cell_measurement_theta_min 2.50
_cell_volume 554.52(17)
_computing_cell_refinement 'SMART (Bruker, 2001)'
_computing_data_collection 'SMART (Bruker, 2001)'
_computing_data_reduction 'SAINT-Plus (Bruker, 2001)'
_computing_molecular_graphics 'PLATON (Spek, 2009)'
_computing_publication_material 'PLATON (Spek, 2009)'
_computing_structure_refinement 'SHELXL97 (Sheldrick, 2008)'
_computing_structure_solution 'SHELXS97 (Sheldrick, 2008)'
_diffrn_ambient_temperature 295(2)
_diffrn_measured_fraction_theta_full 0.985
_diffrn_measured_fraction_theta_max 0.985
_diffrn_measurement_device_type 'Bruker SMART APEX CCD area-detector'
_diffrn_measurement_method '0.3\% wide \w exposures'
_diffrn_radiation_monochromator graphite
_diffrn_radiation_source 'fine focus sealed Siemens Mo tube'
_diffrn_radiation_type 'Mo k\a'
_diffrn_radiation_wavelength 0.71073
_diffrn_reflns_av_R_equivalents 0.0217
_diffrn_reflns_av_sigmaI/netI 0.0250
_diffrn_reflns_limit_h_max 6
_diffrn_reflns_limit_h_min -6
_diffrn_reflns_limit_k_max 10
_diffrn_reflns_limit_k_min -10
_diffrn_reflns_limit_l_max 15
_diffrn_reflns_limit_l_min -15
_diffrn_reflns_number 5770
_diffrn_reflns_theta_full 26.00
_diffrn_reflns_theta_max 26.00
_diffrn_reflns_theta_min 2.50
_exptl_absorpt_coefficient_mu 0.102
_exptl_absorpt_correction_T_max 0.9960
_exptl_absorpt_correction_T_min 0.9505
_exptl_absorpt_correction_type multi-scan
_exptl_absorpt_process_details '(SADABS; Sheldrick, 1997)'
_exptl_crystal_colour colourless
_exptl_crystal_density_diffrn 1.283
_exptl_crystal_density_method 'not measured'
_exptl_crystal_description plate
_exptl_crystal_F_000 228
_exptl_crystal_size_max 0.40
_exptl_crystal_size_mid 0.15
_exptl_crystal_size_min 0.04
_refine_diff_density_max 0.295
_refine_diff_density_min -0.198
_refine_ls_extinction_method none
_refine_ls_goodness_of_fit_ref 1.091
_refine_ls_hydrogen_treatment mixed
_refine_ls_matrix_type full
_refine_ls_number_parameters 144
_refine_ls_number_reflns 2151
_refine_ls_number_restraints 2
_refine_ls_restrained_S_all 1.090
_refine_ls_R_factor_all 0.0628
_refine_ls_R_factor_gt 0.0516
_refine_ls_shift/su_max 0.000
_refine_ls_shift/su_mean 0.000
_refine_ls_structure_factor_coef Fsqd
_refine_ls_weighting_details 'calc w = 1/[\s^2^(Fo^2^)+(0.0847P)^2^+0.1211P] where P=(Fo^2^+2Fc^2^)/3'
_refine_ls_weighting_scheme calc
_refine_ls_wR_factor_gt 0.1466
_refine_ls_wR_factor_ref 0.1576
_reflns_number_gt 1720
_reflns_number_total 2151
_reflns_threshold_expression I>2\s(I)
_cod_data_source_file sk3296.cif
_cod_data_source_block II
_cod_original_cell_volume 554.51(18)
_cod_database_code 2017116
_cod_database_fobs_code 2017116

loop_
_symmetry_equiv_pos_as_xyz
'x, y, z'
'-x, -y, -z'

loop_
_atom_site_type_symbol
_atom_site_label
_atom_site_fract_x
_atom_site_fract_y
_atom_site_fract_z
_atom_site_U_iso_or_equiv
_atom_site_adp_type
_atom_site_calc_flag
_atom_site_refinement_flags
_atom_site_occupancy
_atom_site_disorder_assembly
_atom_site_disorder_group
C C1 1.3853(4) 0.3476(2) 0.31741(16) 0.0485(5) Uani d . 1 . .
C C2 1.5761(4) 0.3084(3) 0.15818(17) 0.0533(5) Uani d . 1 . .
H H2 1.6106 0.3135 0.0833 0.064 Uiso calc R 1 . .
C C3 1.7171(4) 0.2286(3) 0.23501(17) 0.0539(5) Uani d . 1 . .
H H3 1.8694 0.1674 0.2239 0.065 Uiso calc R 1 . .
C C4 1.2019(4) 0.4052(3) 0.4020(2) 0.0693(7) Uani d . 1 . .
H H4A 1.1511 0.3128 0.4560 0.104 Uiso calc R 1 . .
H H4B 1.0594 0.4633 0.3689 0.104 Uiso calc R 1 . .
H H4C 1.2761 0.4769 0.4360 0.104 Uiso calc R 1 . .
C C5 0.8425(3) 0.6691(2) 0.09582(15) 0.0458(5) Uani d . 1 . .
C C6 0.6260(4) 0.7925(3) 0.12038(16) 0.0541(5) Uani d . 1 . .
H H6A 0.6654 0.9008 0.0820 0.065 Uiso calc R 1 . .
H H6B 0.4805 0.7678 0.0923 0.065 Uiso calc R 1 . .
C C7 0.5627(3) 0.7953(2) 0.24066(14) 0.0453(5) Uani d . 1 . .
H H7A 0.6950 0.8401 0.2661 0.054 Uiso calc R 1 . .
H H7B 0.5519 0.6841 0.2813 0.054 Uiso calc R 1 . .
C C8 0.3183(3) 0.8970(2) 0.26297(14) 0.0445(5) Uani d . 1 . .
H H8A 0.3319 1.0086 0.2234 0.053 Uiso calc R 1 . .
H H8B 0.1883 0.8540 0.2348 0.053 Uiso calc R 1 . .
C C9 0.2418(3) 0.9001(2) 0.38207(15) 0.0434(4) Uani d . 1 . .
N N1 1.3706(3) 0.3814(2) 0.21091(14) 0.0520(5) Uani d D 1 . .
H H1A 1.254(4) 0.450(2) 0.1791(18) 0.062 Uiso d D 1 . .
N N2 1.5957(3) 0.2536(2) 0.33310(14) 0.0521(5) Uani d D 1 . .
H H2A 1.641(4) 0.218(3) 0.3976(14) 0.062 Uiso d D 1 . .
O O1 0.8437(3) 0.61753(19) 0.00735(11) 0.0612(5) Uani d . 1 . .
H H1B 1.0000 0.5000 0.0000 0.092 Uiso d S 1 . .
O O2 1.0001(3) 0.6231(2) 0.15861(15) 0.0774(6) Uani d . 1 . .
O O3 0.0638(3) 1.0070(2) 0.40194(11) 0.0676(5) Uani d . 1 . .
H H1C 0.0000 1.0000 0.5000 0.101 Uiso d S 1 . .
O O4 0.3432(3) 0.8026(2) 0.45303(12) 0.0759(6) Uani d . 1 . .

loop_
_atom_site_aniso_label
_atom_site_aniso_U_11
_atom_site_aniso_U_22
_atom_site_aniso_U_33
_atom_site_aniso_U_12
_atom_site_aniso_U_13
_atom_site_aniso_U_23
C1 0.0462(10) 0.0512(11) 0.0479(11) 0.0012(9) -0.0067(8) -0.0114(9)
C2 0.0522(11) 0.0641(13) 0.0431(11) 0.0048(10) -0.0076(9) -0.0142(9)
C3 0.0460(11) 0.0615(12) 0.0519(12) 0.0092(9) -0.0064(9) -0.0136(10)
C4 0.0612(14) 0.0805(16) 0.0641(14) 0.0048(12) 0.0043(11) -0.0234(12)
C5 0.0430(10) 0.0518(11) 0.0413(10) 0.0118(8) -0.0044(8) -0.0155(8)
C6 0.0547(11) 0.0634(12) 0.0405(10) 0.0250(10) -0.0069(8) -0.0182(9)
C7 0.0435(10) 0.0524(11) 0.0387(10) 0.0112(8) -0.0060(8) -0.0144(8)
C8 0.0413(9) 0.0539(11) 0.0374(10) 0.0100(8) -0.0059(7) -0.0145(8)
C9 0.0418(9) 0.0502(10) 0.0376(10) 0.0067(8) -0.0047(7) -0.0135(8)
N1 0.0482(9) 0.0571(10) 0.0495(10) 0.0106(8) -0.0154(7) -0.0106(8)
N2 0.0523(10) 0.0617(11) 0.0398(9) 0.0056(8) -0.0126(7) -0.0063(8)
O1 0.0630(9) 0.0801(10) 0.0388(7) 0.0296(8) -0.0106(6) -0.0260(7)
O2 0.0673(10) 0.0933(12) 0.0841(12) 0.0448(9) -0.0411(9) -0.0554(10)
O3 0.0694(10) 0.0807(11) 0.0419(8) 0.0377(8) -0.0005(7) -0.0172(7)
O4 0.0836(11) 0.0936(12) 0.0380(8) 0.0439(10) -0.0083(8) -0.0143(8)

loop_
_atom_type_symbol
_atom_type_description
_atom_type_scat_dispersion_real
_atom_type_scat_dispersion_imag
_atom_type_scat_source
C C 0.0033 0.0016 'International Tables Vol C Tables 4.2.6.8 and 6.1.1.4'
H H 0.0000 0.0000 'International Tables Vol C Tables 4.2.6.8 and 6.1.1.4'
N N 0.0061 0.0033 'International Tables Vol C Tables 4.2.6.8 and 6.1.1.4'
O O 0.0106 0.0060 'International Tables Vol C Tables 4.2.6.8 and 6.1.1.4'

loop_
_geom_angle_atom_site_label_1
_geom_angle_atom_site_label_2
_geom_angle_atom_site_label_3
_geom_angle_site_symmetry_1
_geom_angle_site_symmetry_3
_geom_angle
_geom_angle_publ_flag
N2 C1 N1 . . 106.83(17) no
N2 C1 C4 . . 126.8(2) no
N1 C1 C4 . . 126.36(19) no
C3 C2 N1 . . 106.63(18) no
C3 C2 H2 . . 126.7 no
N1 C2 H2 . . 126.7 no
C2 C3 N2 . . 107.02(18) no
C2 C3 H3 . . 126.5 no
N2 C3 H3 . . 126.5 no
C1 C4 H4A . . 109.5 no
C1 C4 H4B . . 109.5 no
H4A C4 H4B . . 109.5 no
C1 C4 H4C . . 109.5 no
H4A C4 H4C . . 109.5 no
H4B C4 H4C . . 109.5 no
O2 C5 O1 . . 123.74(16) no
O2 C5 C6 . . 120.79(16) no
O1 C5 C6 . . 115.46(16) no
C7 C6 C5 . . 113.96(16) no
C7 C6 H6A . . 108.8 no
C5 C6 H6A . . 108.8 no
C7 C6 H6B . . 108.8 no
C5 C6 H6B . . 108.8 no
H6A C6 H6B . . 107.7 no
C6 C7 C8 . . 111.89(15) no
C6 C7 H7A . . 109.2 no
C8 C7 H7A . . 109.2 no
C6 C7 H7B . . 109.2 no
C8 C7 H7B . . 109.2 no
H7A C7 H7B . . 107.9 no
C9 C8 C7 . . 114.24(15) no
C9 C8 H8A . . 108.7 no
C7 C8 H8A . . 108.7 no
C9 C8 H8B . . 108.7 no
C7 C8 H8B . . 108.7 no
H8A C8 H8B . . 107.6 no
O4 C9 O3 . . 123.56(17) no
O4 C9 C8 . . 120.82(16) no
O3 C9 C8 . . 115.60(16) no
C1 N1 C2 . . 109.79(17) no
C1 N1 O2 . . 110.98(13) no
C2 N1 O2 . . 137.56(14) no
C1 N1 H1A . . 124.3(15) no
C2 N1 H1A . . 125.5(15) no
C1 N2 C3 . . 109.72(17) no
C1 N2 H2A . . 121.6(15) no
C3 N2 H2A . . 128.6(15) no
C5 O1 H1B . . 112 no
C5 O2 N1 . . 142.40(13) no
C9 O3 H1C . . 113 no

loop_
_geom_bond_atom_site_label_1
_geom_bond_atom_site_label_2
_geom_bond_site_symmetry_2
_geom_bond_distance
_geom_bond_publ_flag
C1 N2 . 1.322(3) no
C1 N1 . 1.323(3) no
C1 C4 . 1.476(3) no
C2 C3 . 1.332(3) no
C2 N1 . 1.368(3) no
C2 H2 . 0.9300 no
C3 N2 . 1.366(3) no
C3 H3 . 0.9300 no
C4 H4A . 0.9600 no
C4 H4B . 0.9600 no
C4 H4C . 0.9600 no
C5 O2 . 1.218(2) no
C5 O1 . 1.276(2) no
C5 C6 . 1.514(2) no
C6 C7 . 1.513(2) no
C6 H6A . 0.9700 no
C6 H6B . 0.9700 no
C7 C8 . 1.516(2) no
C7 H7A . 0.9700 no
C7 H7B . 0.9700 no
C8 C9 . 1.508(2) no
C8 H8A . 0.9700 no
C8 H8B . 0.9700 no
C9 O4 . 1.219(2) no
C9 O3 . 1.273(2) no
N1 H1A . 0.879(16) no
N2 H2A . 0.863(15) no
O1 H1B . 1.2300 no
O3 H1C . 1.2300 no

loop_
_geom_hbond_atom_site_label_D
_geom_hbond_atom_site_label_H
_geom_hbond_atom_site_label_A
_geom_hbond_site_symmetry_A
_geom_hbond_distance_DH
_geom_hbond_distance_HA
_geom_hbond_distance_DA
_geom_hbond_angle_DHA
_geom_hbond_publ_flag
N2 H2A O4 2_766 0.863(15) 1.865(17) 2.695(2) 161(2) yes
O1 H1B O1 2_765 1.23 1.23 2.462(3) 180 yes
O3 H1C O3 2_576 1.23 1.23 2.458(3) 180 yes
N1 H1A O2 . 0.879(16) 1.881(17) 2.720(2) 159(2) yes

loop_
_geom_torsion_atom_site_label_1
_geom_torsion_atom_site_label_2
_geom_torsion_atom_site_label_3
_geom_torsion_atom_site_label_4
_geom_torsion_site_symmetry_1
_geom_torsion_site_symmetry_2
_geom_torsion_site_symmetry_3
_geom_torsion_site_symmetry_4
_geom_torsion
_geom_torsion_publ_flag
N1 C2 C3 N2 . . . . 0.2(2) no
O2 C5 C6 C7 . . . . -24.7(3) no
O1 C5 C6 C7 . . . . 154.35(19) no
C5 C6 C7 C8 . . . . -169.60(17) no
C6 C7 C8 C9 . . . . 178.28(17) no
C7 C8 C9 O4 . . . . -14.0(3) no
C7 C8 C9 O3 . . . . 167.67(18) no
N2 C1 N1 C2 . . . . -0.4(2) no
C4 C1 N1 C2 . . . . 179.2(2) no
N2 C1 N1 O2 . . . . -168.37(13) no
C4 C1 N1 O2 . . . . 11.3(3) no
C3 C2 N1 C1 . . . . 0.1(2) no
C3 C2 N1 O2 . . . . 163.37(17) no
N1 C1 N2 C3 . . . . 0.5(2) no
C4 C1 N2 C3 . . . . -179.1(2) no
C2 C3 N2 C1 . . . . -0.4(2) no
O1 C5 O2 N1 . . . . -16.5(4) no
C6 C5 O2 N1 . . . . 162.5(2) no
C1 N1 O2 C5 . . . . -145.3(3) no
C2 N1 O2 C5 . . . . 51.5(4) no

loop_
_cod_related_entry_id
_cod_related_entry_database
_cod_related_entry_code
1 ChemSpider 30654154
